data_7208194
loop_
_publ_author_name
'Tang, Weiwei'
'Chen, Ruihong'
'Zhao, Jing'
'Jiang, Wenqing'
'Zhang, Yong'
'Jia, Dingxian'

_publ_section_title
;
 Solvothermal syntheses and characterizations of
 lanthanide(iii)/SbS43&#x2212; complexes associated by a dien ligand: A
 detailed study based on the lanthanide contraction effect
;
_journal_issue 15
_journal_name_full CrystEngComm
_journal_page_first 5021
_journal_paper_doi 10.1039/c2ce25135c
_journal_volume 14
_journal_year 2012
_chemical_formula_moiety 'C8 H26 N6 S4 Sb Sm'
_chemical_formula_sum 'C8 H26 N6 S4 Sb Sm'
_chemical_formula_weight 606.69
_chemical_name_systematic
;
?
;
_space_group_IT_number 61
_symmetry_cell_setting orthorhombic
_symmetry_Int_Tables_number 61
_symmetry_space_group_name_Hall '-P 2ac 2ab'
_symmetry_space_group_name_H-M 'P b c a'
_atom_sites_solution_hydrogens geom
_atom_sites_solution_primary direct
_atom_sites_solution_secondary difmap
_audit_creation_method SHELXL-97
_cell_angle_alpha 90.00
_cell_angle_beta 90.00
_cell_angle_gamma 90.00
_cell_formula_units_Z 8
_cell_length_a 8.6501(5)
_cell_length_b 16.2077(9)
_cell_length_c 26.3582(17)
_cell_measurement_reflns_used 10826
_cell_measurement_temperature 223(2)
_cell_measurement_theta_max 25.35
_cell_measurement_theta_min 3.1
_cell_volume 3695.4(4)
_computing_cell_refinement CrystalClear
_computing_data_collection CrystalClear
_computing_data_reduction CrystalStructure
_computing_structure_refinement 'SHELXL-97 (Sheldrick, 1997)'
_computing_structure_solution 'SHELXS-97 (Sheldrick, 1990)'
_diffrn_ambient_temperature 223(2)
_diffrn_detector_area_resol_mean 14.63
_diffrn_measured_fraction_theta_full 0.995
_diffrn_measured_fraction_theta_max 0.995
_diffrn_measurement_device_type 'Rigaku Saturn'
_diffrn_measurement_method \w
_diffrn_radiation_monochromator graphite
_diffrn_radiation_source 'fine-focus sealed tube'
_diffrn_radiation_type MoK\a
_diffrn_radiation_wavelength 0.71073
_diffrn_reflns_av_R_equivalents 0.0483
_diffrn_reflns_av_sigmaI/netI 0.0360
_diffrn_reflns_limit_h_max 9
_diffrn_reflns_limit_h_min -10
_diffrn_reflns_limit_k_max 16
_diffrn_reflns_limit_k_min -19
_diffrn_reflns_limit_l_max 31
_diffrn_reflns_limit_l_min -26
_diffrn_reflns_number 14709
_diffrn_reflns_theta_full 25.35
_diffrn_reflns_theta_max 25.35
_diffrn_reflns_theta_min 3.08
_exptl_absorpt_coefficient_mu 5.060
_exptl_absorpt_correction_T_max 0.6316
_exptl_absorpt_correction_T_min 0.4310
_exptl_absorpt_correction_type multi-scan
_exptl_absorpt_process_details 'Jacobson, R. (1998) Private communication'
_exptl_crystal_colour yellow
_exptl_crystal_density_diffrn 2.181
_exptl_crystal_density_method 'not measured'
_exptl_crystal_description platelet
_exptl_crystal_F_000 2344
_exptl_crystal_size_max 0.20
_exptl_crystal_size_mid 0.10
_exptl_crystal_size_min 0.10
_refine_diff_density_max 1.345
_refine_diff_density_min -0.993
_refine_diff_density_rms 0.241
_refine_ls_extinction_method none
_refine_ls_goodness_of_fit_ref 1.155
_refine_ls_hydrogen_treatment constr
_refine_ls_matrix_type full
_refine_ls_number_parameters 170
_refine_ls_number_reflns 3375
_refine_ls_number_restraints 8
_refine_ls_restrained_S_all 1.157
_refine_ls_R_factor_all 0.0592
_refine_ls_R_factor_gt 0.0494
_refine_ls_shift/su_max 0.001
_refine_ls_shift/su_mean 0.000
_refine_ls_structure_factor_coef Fsqd
_refine_ls_weighting_details 'calc w=1/[\s^2^(Fo^2^)+(0.0387P)^2^+22.8864P] where P=(Fo^2^+2Fc^2^)/3'
_refine_ls_weighting_scheme calc
_refine_ls_wR_factor_gt 0.1036
_refine_ls_wR_factor_ref 0.1079
_reflns_number_gt 3016
_reflns_number_total 3375
_reflns_threshold_expression >2sigma(I)
_cod_data_source_file c2ce25135c.txt
_cod_data_source_block shelxl3
_cod_database_code 7208194

loop_
_symmetry_equiv_pos_as_xyz
'x, y, z'
'-x+1/2, y+1/2, z'
'x, -y+1/2, z+1/2'
'-x+1/2, -y, z+1/2'
'-x, -y, -z'
'x-1/2, -y-1/2, -z'
'-x, y-1/2, -z-1/2'
'x-1/2, y, -z-1/2'

loop_
_atom_site_label
_atom_site_type_symbol
_atom_site_fract_x
_atom_site_fract_y
_atom_site_fract_z
_atom_site_U_iso_or_equiv
_atom_site_adp_type
_atom_site_occupancy
_atom_site_symmetry_multiplicity
_atom_site_calc_flag
_atom_site_refinement_flags
Sb1 Sb 0.49555(6) 0.23444(3) 0.62035(2) 0.02337(17) Uani 1 1 d .
S1 S 0.3286(2) 0.16405(14) 0.56588(8) 0.0284(5) Uani 1 1 d .
S2 S 0.3323(3) 0.33666(14) 0.65084(9) 0.0340(5) Uani 1 1 d .
S4 S 0.5765(2) 0.15114(14) 0.68677(9) 0.0315(5) Uani 1 1 d .
S3 S 0.7080(2) 0.28357(15) 0.57586(9) 0.0339(5) Uani 1 1 d .
Sm1 Sm 0.05379(5) 0.24201(2) 0.616601(16) 0.02257(15) Uani 1 1 d .
N1 N -0.0239(10) 0.1691(5) 0.5321(3) 0.0489(15) Uani 1 1 d .
H1A H -0.0853 0.2035 0.5138 0.059 Uiso 1 1 calc R
H1B H 0.0629 0.1590 0.5136 0.059 Uiso 1 1 calc R
N2 N -0.0789(9) 0.0978(4) 0.6307(3) 0.0366(19) Uani 1 1 d .
H2 H -0.1837 0.1063 0.6338 0.044 Uiso 1 1 calc R
N3 N 0.1771(9) 0.1518(5) 0.6883(3) 0.0366(18) Uani 1 1 d .
H3A H 0.2817 0.1568 0.6861 0.044 Uiso 1 1 calc R
H3B H 0.1478 0.1732 0.7187 0.044 Uiso 1 1 calc R
N4 N 0.1035(9) 0.3403(4) 0.5411(3) 0.0374(19) Uani 1 1 d .
H4A H 0.2049 0.3356 0.5325 0.045 Uiso 1 1 calc R
H4B H 0.0472 0.3215 0.5144 0.045 Uiso 1 1 calc R
N5 N -0.0253(9) 0.3946(4) 0.6319(3) 0.0330(18) Uani 1 1 d D
N6 N -0.0941(8) 0.2698(4) 0.7018(3) 0.0323(17) Uani 1 1 d .
H6A H -0.1812 0.2383 0.7016 0.039 Uiso 1 1 calc R
H6B H -0.0337 0.2513 0.7276 0.039 Uiso 1 1 calc R
C1 C -0.1084(12) 0.0888(6) 0.5411(4) 0.0489(15) Uani 1 1 d .
H1C H -0.2194 0.1000 0.5442 0.059 Uiso 1 1 calc R
H1D H -0.0935 0.0526 0.5117 0.059 Uiso 1 1 calc R
C2 C -0.0533(13) 0.0452(7) 0.5881(4) 0.0489(15) Uani 1 1 d .
H2A H -0.1100 -0.0066 0.5924 0.059 Uiso 1 1 calc R
H2B H 0.0570 0.0324 0.5850 0.059 Uiso 1 1 calc R
C3 C -0.0230(13) 0.0553(6) 0.6785(5) 0.054(3) Uani 1 1 d .
H3C H -0.0807 0.0773 0.7075 0.064 Uiso 1 1 calc R
H3D H -0.0462 -0.0037 0.6759 0.064 Uiso 1 1 calc R
C4 C 0.1392(15) 0.0652(7) 0.6880(4) 0.054(3) Uani 1 1 d .
H4C H 0.1989 0.0369 0.6616 0.065 Uiso 1 1 calc R
H4D H 0.1658 0.0406 0.7208 0.065 Uiso 1 1 calc R
C5 C 0.0706(16) 0.4258(6) 0.5468(4) 0.059(3) Uani 1 1 d D
C6A C 0.046(3) 0.4564(12) 0.5989(7) 0.043(6) Uani 0.50 1 d PD
C6B C -0.028(2) 0.4527(13) 0.5886(7) 0.043(6) Uani 0.50 1 d PD
C7A C -0.047(3) 0.4136(12) 0.6854(6) 0.060(3) Uani 0.50 1 d PD
C7B C -0.127(3) 0.4174(12) 0.6730(7) 0.060(3) Uani 0.50 1 d PD
C8 C -0.1399(15) 0.3549(6) 0.7136(4) 0.060(3) Uani 1 1 d D

loop_
_atom_site_aniso_label
_atom_site_aniso_U_11
_atom_site_aniso_U_22
_atom_site_aniso_U_33
_atom_site_aniso_U_23
_atom_site_aniso_U_13
_atom_site_aniso_U_12
Sb1 0.0211(3) 0.0283(3) 0.0207(3) -0.0006(2) -0.0008(2) 0.0016(2)
S1 0.0251(10) 0.0344(12) 0.0257(12) -0.0056(9) -0.0026(9) 0.0009(9)
S2 0.0316(11) 0.0315(12) 0.0388(14) -0.0097(10) -0.0035(10) 0.0066(9)
S4 0.0272(11) 0.0381(12) 0.0292(12) 0.0073(10) -0.0029(9) 0.0032(9)
S3 0.0287(12) 0.0453(14) 0.0278(12) 0.0018(10) 0.0016(9) -0.0062(10)
Sm1 0.0238(2) 0.0226(2) 0.0213(2) -0.00023(17) 0.00296(16) 0.00068(16)
N1 0.049(3) 0.047(3) 0.050(4) -0.011(3) -0.017(3) 0.002(3)
N2 0.035(4) 0.028(4) 0.047(5) 0.000(3) 0.016(4) 0.000(3)
N3 0.036(4) 0.039(5) 0.035(5) 0.011(4) 0.008(4) 0.009(3)
N4 0.048(5) 0.032(4) 0.032(5) 0.006(3) 0.010(4) 0.002(4)
N5 0.047(5) 0.031(4) 0.021(4) 0.000(3) 0.006(3) 0.014(3)
N6 0.028(4) 0.039(4) 0.029(4) 0.002(3) -0.004(3) 0.000(3)
C1 0.049(3) 0.047(3) 0.050(4) -0.011(3) -0.017(3) 0.002(3)
C2 0.049(3) 0.047(3) 0.050(4) -0.011(3) -0.017(3) 0.002(3)
C3 0.059(7) 0.036(6) 0.066(8) 0.021(5) 0.011(6) 0.006(5)
C4 0.084(9) 0.046(7) 0.034(6) 0.004(5) 0.001(6) 0.013(6)
C5 0.119(11) 0.029(5) 0.030(6) 0.002(4) 0.017(6) 0.013(6)
C6A 0.043(14) 0.019(6) 0.066(11) 0.009(7) 0.030(11) -0.003(10)
C6B 0.043(14) 0.019(6) 0.066(11) 0.009(7) 0.030(11) -0.003(10)
C7A 0.098(9) 0.035(5) 0.046(6) 0.006(4) 0.027(6) 0.029(5)
C7B 0.098(9) 0.035(5) 0.046(6) 0.006(4) 0.027(6) 0.029(5)
C8 0.098(9) 0.035(5) 0.046(6) 0.006(4) 0.027(6) 0.029(5)

loop_
_atom_type_symbol
_atom_type_description
_atom_type_scat_dispersion_real
_atom_type_scat_dispersion_imag
_atom_type_scat_source
C C 0.0033 0.0016 'International Tables Vol C Tables 4.2.6.8 and 6.1.1.4'
H H 0.0000 0.0000 'International Tables Vol C Tables 4.2.6.8 and 6.1.1.4'
N N 0.0061 0.0033 'International Tables Vol C Tables 4.2.6.8 and 6.1.1.4'
Sb Sb -0.5866 1.5461 'International Tables Vol C Tables 4.2.6.8 and 6.1.1.4'
S S 0.1246 0.1234 'International Tables Vol C Tables 4.2.6.8 and 6.1.1.4'
Sm Sm -0.1638 3.4418 'International Tables Vol C Tables 4.2.6.8 and 6.1.1.4'

loop_
_geom_angle_atom_site_label_1
_geom_angle_atom_site_label_2
_geom_angle_atom_site_label_3
_geom_angle
_geom_angle_site_symmetry_3
S4 Sb1 S2 109.75(9) .
S4 Sb1 S3 110.00(8) .
S2 Sb1 S3 114.32(9) .
S4 Sb1 S1 111.50(8) .
S2 Sb1 S1 100.70(8) .
S3 Sb1 S1 110.29(8) .
Sb1 S1 Sm1 90.59(7) .
Sb1 S2 Sm1 91.11(7) .
Sb1 S3 Sm1 119.40(9) 1_655
N4 Sm1 N5 64.9(2) .
N4 Sm1 N1 70.4(3) .
N5 Sm1 N1 119.7(3) .
N4 Sm1 N3 146.4(2) .
N5 Sm1 N3 121.8(2) .
N1 Sm1 N3 117.9(3) .
N4 Sm1 N6 129.3(2) .
N5 Sm1 N6 64.8(2) .
N1 Sm1 N6 133.1(3) .
N3 Sm1 N6 71.1(2) .
N4 Sm1 N2 136.8(3) .
N5 Sm1 N2 135.2(2) .
N1 Sm1 N2 66.8(3) .
N3 Sm1 N2 65.1(3) .
N6 Sm1 N2 79.6(2) .
N4 Sm1 S2 77.43(19) .
N5 Sm1 S2 71.19(18) .
N1 Sm1 S2 134.1(2) .
N3 Sm1 S2 74.97(18) .
N6 Sm1 S2 92.67(17) .
N2 Sm1 S2 139.77(19) .
N4 Sm1 S1 77.60(17) .
N5 Sm1 S1 132.66(17) .
N1 Sm1 S1 68.5(2) .
N3 Sm1 S1 76.34(17) .
N6 Sm1 S1 147.01(16) .
N2 Sm1 S1 91.98(17) .
S2 Sm1 S1 73.33(6) .
N4 Sm1 S3 76.75(19) 1_455
N5 Sm1 S3 67.13(18) 1_455
N1 Sm1 S3 64.8(2) 1_455
N3 Sm1 S3 136.88(17) 1_455
N6 Sm1 S3 78.35(16) 1_455
N2 Sm1 S3 80.17(18) 1_455
S2 Sm1 S3 137.22(6) 1_455
S1 Sm1 S3 131.94(6) 1_455
C1 N1 Sm1 112.4(6) .
C1 N1 H1A 109.1 .
Sm1 N1 H1A 109.1 .
C1 N1 H1B 109.1 .
Sm1 N1 H1B 109.1 .
H1A N1 H1B 107.9 .
C2 N2 C3 109.5(8) .
C2 N2 Sm1 110.6(6) .
C3 N2 Sm1 112.5(6) .
C2 N2 H2 108.1 .
C3 N2 H2 108.1 .
Sm1 N2 H2 108.1 .
C4 N3 Sm1 116.6(6) .
C4 N3 H3A 108.1 .
Sm1 N3 H3A 108.1 .
C4 N3 H3B 108.1 .
Sm1 N3 H3B 108.1 .
H3A N3 H3B 107.3 .
C5 N4 Sm1 119.1(6) .
C5 N4 H4A 107.5 .
Sm1 N4 H4A 107.5 .
C5 N4 H4B 107.5 .
Sm1 N4 H4B 107.5 .
H4A N4 H4B 107.0 .
C7B N5 C7A 30.7(13) .
C7B N5 C6A 121.9(12) .
C7A N5 C6A 119.0(12) .
C7B N5 C6B 114.0(10) .
C7A N5 C6B 127.7(12) .
C6A N5 C6B 27.5(11) .
C7B N5 Sm1 121.4(8) .
C7A N5 Sm1 112.7(9) .
C6A N5 Sm1 116.6(9) .
C6B N5 Sm1 119.3(9) .
C8 N6 Sm1 118.4(6) .
C8 N6 H6A 107.7 .
Sm1 N6 H6A 107.7 .
C8 N6 H6B 107.7 .
Sm1 N6 H6B 107.7 .
H6A N6 H6B 107.1 .
C2 C1 N1 112.3(8) .
C2 C1 H1C 109.1 .
N1 C1 H1C 109.1 .
C2 C1 H1D 109.1 .
N1 C1 H1D 109.1 .
H1C C1 H1D 107.9 .
N2 C2 C1 108.6(9) .
N2 C2 H2A 110.0 .
C1 C2 H2A 110.0 .
N2 C2 H2B 110.0 .
C1 C2 H2B 110.0 .
H2A C2 H2B 108.4 .
C4 C3 N2 114.1(9) .
C4 C3 H3C 108.7 .
N2 C3 H3C 108.7 .
C4 C3 H3D 108.7 .
N2 C3 H3D 108.7 .
H3C C3 H3D 107.6 .
C3 C4 N3 109.3(9) .
C3 C4 H4C 109.8 .
N3 C4 H4C 109.8 .
C3 C4 H4D 109.8 .
N3 C4 H4D 109.8 .
H4C C4 H4D 108.3 .
N4 C5 C6B 119.1(11) .
N4 C5 C6A 117.0(11) .
C6B C5 C6A 27.6(11) .
N5 C6A C5 112.5(13) .
C5 C6B N5 112.6(13) .
C8 C7A N5 115.4(14) .
N5 C7B C8 114.4(12) .
C7A C8 N6 111.0(11) .
C7A C8 C7B 30.4(13) .
N6 C8 C7B 117.9(10) .

loop_
_geom_bond_atom_site_label_1
_geom_bond_atom_site_label_2
_geom_bond_distance
_geom_bond_site_symmetry_2
Sb1 S4 2.319(2) .
Sb1 S2 2.320(2) .
Sb1 S3 2.321(2) .
Sb1 S1 2.334(2) .
S1 Sm1 3.006(2) .
S2 Sm1 2.995(2) .
S3 Sm1 3.248(2) 1_655
Sm1 N4 2.585(7) .
Sm1 N5 2.598(7) .
Sm1 N1 2.609(8) .
Sm1 N3 2.616(7) .
Sm1 N6 2.623(7) .
Sm1 N2 2.630(7) .
Sm1 S3 3.248(2) 1_455
N1 C1 1.512(13) .
N1 H1A 0.9100 .
N1 H1B 0.9100 .
N2 C2 1.428(13) .
N2 C3 1.514(13) .
N2 H2 0.9200 .
N3 C4 1.442(13) .
N3 H3A 0.9100 .
N3 H3B 0.9100 .
N4 C5 1.423(12) .
N4 H4A 0.9100 .
N4 H4B 0.9100 .
N5 C7B 1.443(15) .
N5 C7A 1.455(16) .
N5 C6A 1.464(16) .
N5 C6B 1.481(16) .
N6 C8 1.468(12) .
N6 H6A 0.9100 .
N6 H6B 0.9100 .
C1 C2 1.503(15) .
C1 H1C 0.9800 .
C1 H1D 0.9800 .
C2 H2A 0.9800 .
C2 H2B 0.9800 .
C3 C4 1.434(16) .
C3 H3C 0.9800 .
C3 H3D 0.9800 .
C4 H4C 0.9800 .
C4 H4D 0.9800 .
C5 C6B 1.459(16) .
C5 C6A 1.476(17) .
C7A C8 1.451(16) .
C7B C8 1.480(16) .

loop_
_geom_hbond_atom_site_label_D
_geom_hbond_atom_site_label_H
_geom_hbond_atom_site_label_A
_geom_hbond_distance_DH
_geom_hbond_distance_HA
_geom_hbond_distance_DA
_geom_hbond_angle_DHA
_geom_hbond_site_symmetry_A
N6 H6B S4 0.91 2.94 3.809(8) 160.6 8_557
N6 H6A S4 0.91 2.56 3.461(8) 171.4 1_455
N4 H4B S1 0.91 2.85 3.690(9) 154.7 6_566
N3 H3B S4 0.91 2.59 3.407(8) 149.5 8_557
N3 H3A S4 0.91 2.55 3.455(8) 171.9 .
N2 H2 S4 0.92 2.60 3.437(8) 150.8 1_455
N1 H1B S3 0.91 2.83 3.566(10) 138.9 6_566
N1 H1A S3 0.91 2.75 3.186(9) 110.6 1_455

loop_
_geom_torsion_atom_site_label_1
_geom_torsion_atom_site_label_2
_geom_torsion_atom_site_label_3
_geom_torsion_atom_site_label_4
_geom_torsion
_geom_torsion_site_symmetry_1
_geom_torsion_site_symmetry_4
S4 Sb1 S1 Sm1 98.90(8) . .
S2 Sb1 S1 Sm1 -17.46(9) . .
S3 Sb1 S1 Sm1 -138.57(7) . .
S4 Sb1 S2 Sm1 -100.13(8) . .
S3 Sb1 S2 Sm1 135.73(7) . .
S1 Sb1 S2 Sm1 17.53(9) . .
S4 Sb1 S3 Sm1 -4.44(13) . 1_655
S2 Sb1 S3 Sm1 119.56(10) . 1_655
S1 Sb1 S3 Sm1 -127.84(9) . 1_655
Sb1 S2 Sm1 N4 -94.50(18) . .
Sb1 S2 Sm1 N5 -162.02(18) . .
Sb1 S2 Sm1 N1 -48.5(3) . .
Sb1 S2 Sm1 N3 66.06(18) . .
Sb1 S2 Sm1 N6 135.73(17) . .
Sb1 S2 Sm1 N2 58.8(3) . .
Sb1 S2 Sm1 S1 -13.88(7) . .
Sb1 S2 Sm1 S3 -148.59(7) . 1_455
Sb1 S1 Sm1 N4 94.2(2) . .
Sb1 S1 Sm1 N5 56.6(2) . .
Sb1 S1 Sm1 N1 167.8(2) . .
Sb1 S1 Sm1 N3 -64.33(19) . .
Sb1 S1 Sm1 N6 -54.4(3) . .
Sb1 S1 Sm1 N2 -128.12(19) . .
Sb1 S1 Sm1 S2 13.79(7) . .
Sb1 S1 Sm1 S3 153.34(7) . 1_455
N4 Sm1 N1 C1 -170.5(7) . .
N5 Sm1 N1 C1 -126.6(6) . .
N3 Sm1 N1 C1 45.2(7) . .
N6 Sm1 N1 C1 -44.5(8) . .
N2 Sm1 N1 C1 3.4(6) . .
S2 Sm1 N1 C1 141.3(6) . .
S1 Sm1 N1 C1 105.5(6) . .
S3 Sm1 N1 C1 -86.3(6) 1_455 .
N4 Sm1 N2 C2 35.8(8) . .
N5 Sm1 N2 C2 136.9(6) . .
N1 Sm1 N2 C2 27.4(6) . .
N3 Sm1 N2 C2 -112.1(7) . .
N6 Sm1 N2 C2 173.9(7) . .
S2 Sm1 N2 C2 -104.4(6) . .
S1 Sm1 N2 C2 -38.2(6) . .
S3 Sm1 N2 C2 94.1(6) 1_455 .
N4 Sm1 N2 C3 158.5(6) . .
N5 Sm1 N2 C3 -100.3(7) . .
N1 Sm1 N2 C3 150.1(7) . .
N3 Sm1 N2 C3 10.6(6) . .
N6 Sm1 N2 C3 -63.3(6) . .
S2 Sm1 N2 C3 18.4(7) . .
S1 Sm1 N2 C3 84.6(6) . .
S3 Sm1 N2 C3 -143.2(6) 1_455 .
N4 Sm1 N3 C4 -121.8(7) . .
N5 Sm1 N3 C4 146.3(7) . .
N1 Sm1 N3 C4 -25.4(8) . .
N6 Sm1 N3 C4 104.1(7) . .
N2 Sm1 N3 C4 17.1(7) . .
S2 Sm1 N3 C4 -157.7(7) . .
S1 Sm1 N3 C4 -81.7(7) . .
S3 Sm1 N3 C4 56.7(8) 1_455 .
N5 Sm1 N4 C5 2.9(8) . .
N1 Sm1 N4 C5 141.3(9) . .
N3 Sm1 N4 C5 -107.4(9) . .
N6 Sm1 N4 C5 11.1(10) . .
N2 Sm1 N4 C5 133.1(8) . .
S2 Sm1 N4 C5 -72.0(8) . .
S1 Sm1 N4 C5 -147.4(8) . .
S3 Sm1 N4 C5 73.6(8) 1_455 .
N4 Sm1 N5 C7B 163.5(15) . .
N1 Sm1 N5 C7B 117.4(15) . .
N3 Sm1 N5 C7B -54.2(15) . .
N6 Sm1 N5 C7B -9.5(15) . .
N2 Sm1 N5 C7B 31.3(16) . .
S2 Sm1 N5 C7B -111.9(15) . .
S1 Sm1 N5 C7B -155.3(15) . .
S3 Sm1 N5 C7B 77.9(15) 1_455 .
N4 Sm1 N5 C7A -163.2(12) . .
N1 Sm1 N5 C7A 150.6(11) . .
N3 Sm1 N5 C7A -20.9(12) . .
N6 Sm1 N5 C7A 23.7(11) . .
N2 Sm1 N5 C7A 64.6(12) . .
S2 Sm1 N5 C7A -78.6(11) . .
S1 Sm1 N5 C7A -122.1(11) . .
S3 Sm1 N5 C7A 111.2(11) 1_455 .
N4 Sm1 N5 C6A -20.3(11) . .
N1 Sm1 N5 C6A -66.5(11) . .
N3 Sm1 N5 C6A 122.0(11) . .
N6 Sm1 N5 C6A 166.6(11) . .
N2 Sm1 N5 C6A -152.5(11) . .
S2 Sm1 N5 C6A 64.2(11) . .
S1 Sm1 N5 C6A 20.8(12) . .
S3 Sm1 N5 C6A -105.9(11) 1_455 .
N4 Sm1 N5 C6B 10.8(11) . .
N1 Sm1 N5 C6B -35.4(12) . .
N3 Sm1 N5 C6B 153.1(11) . .
N6 Sm1 N5 C6B -162.3(12) . .
N2 Sm1 N5 C6B -121.4(11) . .
S2 Sm1 N5 C6B 95.4(11) . .
S1 Sm1 N5 C6B 51.9(12) . .
S3 Sm1 N5 C6B -74.8(11) 1_455 .
N4 Sm1 N6 C8 -9.4(9) . .
N5 Sm1 N6 C8 -1.3(7) . .
N1 Sm1 N6 C8 -109.4(8) . .
N3 Sm1 N6 C8 139.6(8) . .
N2 Sm1 N6 C8 -153.3(8) . .
S2 Sm1 N6 C8 66.5(8) . .
S1 Sm1 N6 C8 129.4(7) . .
S3 Sm1 N6 C8 -71.3(7) 1_455 .
Sm1 N1 C1 C2 -33.1(11) . .
C3 N2 C2 C1 -179.6(8) . .
Sm1 N2 C2 C1 -55.1(9) . .
N1 C1 C2 N2 60.1(12) . .
C2 N2 C3 C4 84.5(11) . .
Sm1 N2 C3 C4 -38.9(11) . .
N2 C3 C4 N3 54.4(12) . .
Sm1 N3 C4 C3 -43.5(11) . .
Sm1 N4 C5 C6B -16.8(18) . .
Sm1 N4 C5 C6A 14.5(16) . .
C7B N5 C6A C5 -148.5(18) . .
C7A N5 C6A C5 175.8(16) . .
C6B N5 C6A C5 -68(2) . .
Sm1 N5 C6A C5 35(2) . .
N4 C5 C6A N5 -33(2) . .
C6B C5 C6A N5 69(2) . .
N4 C5 C6B N5 26(2) . .
C6A C5 C6B N5 -68(2) . .
C7B N5 C6B C5 -177.3(18) . .
C7A N5 C6B C5 150.3(17) . .
C6A N5 C6B C5 69(2) . .
Sm1 N5 C6B C5 -23(2) . .
C7B N5 C7A C8 66(2) . .
C6A N5 C7A C8 170.8(16) . .
C6B N5 C7A C8 139.3(16) . .
Sm1 N5 C7A C8 -47(2) . .
C7A N5 C7B C8 -63.1(19) . .
C6A N5 C7B C8 -157.1(18) . .
C6B N5 C7B C8 172.9(19) . .
Sm1 N5 C7B C8 19(3) . .
N5 C7A C8 N6 45(2) . .
N5 C7A C8 C7B -65(2) . .
Sm1 N6 C8 C7A -21.1(15) . .
Sm1 N6 C8 C7B 11.4(19) . .
N5 C7B C8 C7A 64.6(19) . .
N5 C7B C8 N6 -19(3) . .
